data_4507496
loop_
_publ_author_name
'Seo, Ji-Youn'
'Jazbinsek, Mojca'
'Choi, Eun-Young'
'Lee, Seung-Heon'
'Yun, Hoseop'
'Kim, Jong-Taek'
'Lee, Yoon Sup'
'Kwon, O-Pil'

_publ_section_title
;
 Unusual Twisting and Bending of Phenyltriene with Methylthiolated
 Biphenyl Sulfane Group in the Crystalline State
;
_journal_issue 3
_journal_name_full 'Crystal Growth &amp; Design'
_journal_page_first 1014
_journal_paper_doi 10.1021/cg301625d
_journal_volume 13
_journal_year 2013
_chemical_formula_sum 'C20 H20 N2 S'
_chemical_formula_weight 320.44
_chemical_name_systematic
;
 ?
;
_space_group_IT_number 14
_symmetry_cell_setting monoclinic
_symmetry_space_group_name_Hall '-P 2ybc'
_symmetry_space_group_name_H-M 'P 1 21/c 1'
_atom_sites_solution_hydrogens geom
_atom_sites_solution_primary direct
_atom_sites_solution_secondary difmap
_audit_creation_method SHELXL-97
_audit_update_record
;
2008-06-20 # Formatted by publCIF
;
_cell_angle_alpha 90.00
_cell_angle_beta 91.427(3)
_cell_angle_gamma 90.00
_cell_formula_units_Z 4
_cell_length_a 6.2408(5)
_cell_length_b 17.2380(14)
_cell_length_c 16.7115(16)
_cell_measurement_temperature 293(2)
_cell_volume 1797.2(3)
_computing_structure_refinement 'SHELXL-97 (Sheldrick, 1997)'
_diffrn_ambient_temperature 293(2)
_diffrn_measured_fraction_theta_full 0.994
_diffrn_measured_fraction_theta_max 0.994
_diffrn_radiation_monochromator graphite
_diffrn_radiation_source 'fine-focus sealed tube'
_diffrn_radiation_type MoK\a
_diffrn_radiation_wavelength 0.71073
_diffrn_reflns_av_R_equivalents 0.0317
_diffrn_reflns_av_sigmaI/netI 0.0300
_diffrn_reflns_limit_h_max 8
_diffrn_reflns_limit_h_min -6
_diffrn_reflns_limit_k_max 22
_diffrn_reflns_limit_k_min -21
_diffrn_reflns_limit_l_max 21
_diffrn_reflns_limit_l_min -21
_diffrn_reflns_number 15714
_diffrn_reflns_theta_full 27.48
_diffrn_reflns_theta_max 27.48
_diffrn_reflns_theta_min 3.40
_exptl_absorpt_coefficient_mu 0.181
_exptl_absorpt_correction_type none
_exptl_crystal_density_diffrn 1.184
_exptl_crystal_density_method 'not measured'
_exptl_crystal_F_000 680
_exptl_crystal_size_max 0.6
_exptl_crystal_size_mid 0.4
_exptl_crystal_size_min 0.3
_refine_diff_density_max 0.205
_refine_diff_density_min -0.250
_refine_diff_density_rms 0.031
_refine_ls_extinction_coef 0.0077(13)
_refine_ls_extinction_expression Fc^*^=kFc[1+0.001xFc^2^\l^3^/sin(2\q)]^-1/4^
_refine_ls_extinction_method SHELXL
_refine_ls_goodness_of_fit_ref 1.052
_refine_ls_hydrogen_treatment refall
_refine_ls_matrix_type full
_refine_ls_number_parameters 289
_refine_ls_number_reflns 4089
_refine_ls_number_restraints 0
_refine_ls_restrained_S_all 1.052
_refine_ls_R_factor_all 0.0721
_refine_ls_R_factor_gt 0.0428
_refine_ls_shift/su_max 0.000
_refine_ls_shift/su_mean 0.000
_refine_ls_structure_factor_coef Fsqd
_refine_ls_weighting_details 'calc w=1/[\s^2^(Fo^2^)+(0.0505P)^2^+0.1829P] where P=(Fo^2^+2Fc^2^)/3'
_refine_ls_weighting_scheme calc
_refine_ls_wR_factor_gt 0.1001
_refine_ls_wR_factor_ref 0.1115
_reflns_number_gt 2763
_reflns_number_total 4089
_reflns_threshold_expression >2sigma(I)
_cod_data_source_file cg301625d_si_005.cif
_cod_data_source_block l
_cod_original_sg_symbol_H-M P21/c
_cod_database_code 4507496

loop_
_symmetry_equiv_pos_as_xyz
'x, y, z'
'-x, y+1/2, -z+1/2'
'-x, -y, -z'
'x, -y-1/2, z-1/2'

loop_
_atom_site_label
_atom_site_type_symbol
_atom_site_fract_x
_atom_site_fract_y
_atom_site_fract_z
_atom_site_U_iso_or_equiv
_atom_site_adp_type
_atom_site_occupancy
_atom_site_symmetry_multiplicity
_atom_site_calc_flag
C1 C -0.5187(2) 0.61142(9) -0.46613(9) 0.0450(4) Uani 1 1 d
C2 C -0.7257(3) 0.64538(11) -0.43909(10) 0.0500(4) Uani 1 1 d
C3 C -0.7122(2) 0.67245(9) -0.35186(9) 0.0438(4) Uani 1 1 d
C4 C -0.6381(3) 0.60377(10) -0.29994(10) 0.0485(4) Uani 1 1 d
C5 C -0.4478(2) 0.56115(8) -0.33123(9) 0.0449(4) Uani 1 1 d
C6 C -0.3960(3) 0.56663(9) -0.40937(9) 0.0472(4) Uani 1 1 d
C7 C -0.4506(3) 0.62187(9) -0.54219(9) 0.0497(4) Uani 1 1 d
C8 C -0.5669(3) 0.66886(12) -0.59840(11) 0.0651(5) Uani 1 1 d
C9 C -0.2559(3) 0.58844(10) -0.57004(10) 0.0568(4) Uani 1 1 d
C10 C -0.9332(3) 0.69927(13) -0.32600(13) 0.0584(5) Uani 1 1 d
C11 C -0.5544(3) 0.73977(11) -0.34379(12) 0.0547(4) Uani 1 1 d
C12 C -0.3130(3) 0.51439(9) -0.27830(10) 0.0495(4) Uani 1 1 d
C13 C -0.3411(3) 0.50252(9) -0.20009(10) 0.0506(4) Uani 1 1 d
C14 C -0.1972(3) 0.45967(9) -0.14593(9) 0.0479(4) Uani 1 1 d
C15 C 0.0057(3) 0.43427(10) -0.16764(11) 0.0562(4) Uani 1 1 d
C16 C 0.1403(3) 0.39618(10) -0.11410(10) 0.0557(4) Uani 1 1 d
C17 C 0.0761(3) 0.38106(9) -0.03606(9) 0.0505(4) Uani 1 1 d
C18 C -0.1249(3) 0.40532(10) -0.01394(10) 0.0567(4) Uani 1 1 d
C19 C -0.2576(3) 0.44458(10) -0.06790(10) 0.0539(4) Uani 1 1 d
C20 C 0.1254(4) 0.31953(16) 0.11781(13) 0.0747(6) Uani 1 1 d
N2 N -0.1013(3) 0.56130(11) -0.59206(10) 0.0786(5) Uani 1 1 d
N1 N -0.6575(3) 0.70769(14) -0.64306(11) 0.1029(7) Uani 1 1 d
S S 0.26346(8) 0.33280(3) 0.02658(3) 0.07030(19) Uani 1 1 d
H1 H -0.194(3) 0.4912(9) -0.3025(10) 0.052(5) Uiso 1 1 d
H2 H -0.272(3) 0.5400(9) -0.4273(10) 0.056(5) Uiso 1 1 d
H3 H -0.605(2) 0.6218(10) -0.2468(11) 0.059(5) Uiso 1 1 d
H4 H -0.400(3) 0.4607(10) -0.0536(11) 0.065(5) Uiso 1 1 d
H5 H -0.462(3) 0.5236(9) -0.1770(10) 0.055(5) Uiso 1 1 d
H6 H -0.762(3) 0.5652(10) -0.2969(11) 0.070(5) Uiso 1 1 d
H7 H -0.841(3) 0.6035(10) -0.4431(10) 0.062(5) Uiso 1 1 d
H8 H -0.405(3) 0.7274(10) -0.3610(11) 0.065(5) Uiso 1 1 d
H9 H -1.030(3) 0.6549(11) -0.3288(10) 0.064(5) Uiso 1 1 d
H10 H -0.771(3) 0.6869(10) -0.4742(11) 0.059(5) Uiso 1 1 d
H11 H -0.600(3) 0.7821(12) -0.3774(12) 0.077(6) Uiso 1 1 d
H12 H 0.054(3) 0.4432(10) -0.2227(12) 0.073(5) Uiso 1 1 d
H13 H -0.176(3) 0.3957(10) 0.0395(12) 0.071(6) Uiso 1 1 d
H14 H -0.546(3) 0.7598(11) -0.2885(13) 0.073(6) Uiso 1 1 d
H15 H 0.081(4) 0.3712(15) 0.1390(15) 0.108(8) Uiso 1 1 d
H16 H -0.982(3) 0.7407(12) -0.3616(13) 0.083(6) Uiso 1 1 d
H17 H 0.283(3) 0.3807(10) -0.1306(10) 0.068(5) Uiso 1 1 d
H18 H 0.011(4) 0.2847(13) 0.1068(14) 0.099(8) Uiso 1 1 d
H19 H -0.924(3) 0.7200(11) -0.2705(14) 0.082(6) Uiso 1 1 d
H20 H 0.219(4) 0.2935(15) 0.1525(16) 0.116(9) Uiso 1 1 d

loop_
_atom_site_aniso_label
_atom_site_aniso_U_11
_atom_site_aniso_U_22
_atom_site_aniso_U_33
_atom_site_aniso_U_23
_atom_site_aniso_U_13
_atom_site_aniso_U_12
C1 0.0455(8) 0.0461(8) 0.0434(8) -0.0079(6) 0.0003(6) -0.0032(7)
C2 0.0448(9) 0.0580(10) 0.0471(9) -0.0006(8) -0.0021(7) 0.0043(8)
C3 0.0389(8) 0.0484(8) 0.0441(8) -0.0006(6) 0.0039(6) 0.0016(7)
C4 0.0462(9) 0.0527(9) 0.0469(9) 0.0024(7) 0.0067(7) 0.0043(8)
C5 0.0438(8) 0.0430(8) 0.0479(9) -0.0015(6) 0.0009(6) -0.0016(7)
C6 0.0447(9) 0.0473(8) 0.0497(9) -0.0049(7) 0.0021(7) 0.0043(8)
C7 0.0515(9) 0.0535(9) 0.0441(9) -0.0069(7) 0.0016(7) 0.0011(8)
C8 0.0667(12) 0.0845(13) 0.0442(10) 0.0013(9) 0.0058(8) 0.0056(10)
C9 0.0607(11) 0.0635(11) 0.0466(9) -0.0066(8) 0.0063(8) -0.0034(9)
C10 0.0472(10) 0.0663(12) 0.0621(12) 0.0057(10) 0.0093(8) 0.0095(10)
C11 0.0544(11) 0.0501(9) 0.0598(11) -0.0050(9) 0.0079(8) -0.0022(9)
C12 0.0491(9) 0.0468(9) 0.0526(10) 0.0003(7) 0.0031(7) 0.0051(8)
C13 0.0488(9) 0.0475(9) 0.0557(10) 0.0020(7) 0.0057(7) 0.0037(8)
C14 0.0511(9) 0.0416(8) 0.0514(9) 0.0029(7) 0.0055(7) 0.0020(7)
C15 0.0605(11) 0.0574(10) 0.0514(10) 0.0125(8) 0.0149(8) 0.0084(9)
C16 0.0574(10) 0.0543(10) 0.0558(10) 0.0105(8) 0.0107(8) 0.0114(9)
C17 0.0585(10) 0.0444(8) 0.0487(9) 0.0040(7) 0.0035(7) 0.0005(8)
C18 0.0618(11) 0.0635(11) 0.0451(10) 0.0044(8) 0.0068(8) 0.0011(9)
C19 0.0513(10) 0.0578(10) 0.0529(10) -0.0023(8) 0.0084(8) 0.0036(9)
C20 0.0819(15) 0.0871(16) 0.0550(12) 0.0156(11) -0.0012(10) -0.0054(14)
N2 0.0706(11) 0.0920(12) 0.0741(11) -0.0103(9) 0.0199(9) 0.0059(10)
N1 0.1025(15) 0.1472(19) 0.0594(11) 0.0276(12) 0.0078(10) 0.0387(14)
S 0.0744(3) 0.0796(4) 0.0571(3) 0.0188(2) 0.0053(2) 0.0196(3)

loop_
_atom_type_symbol
_atom_type_description
_atom_type_scat_dispersion_real
_atom_type_scat_dispersion_imag
_atom_type_scat_source
C C 0.0033 0.0016 'International Tables Vol C Tables 4.2.6.8 and 6.1.1.4'
H H 0.0000 0.0000 'International Tables Vol C Tables 4.2.6.8 and 6.1.1.4'
N N 0.0061 0.0033 'International Tables Vol C Tables 4.2.6.8 and 6.1.1.4'
S S 0.1246 0.1234 'International Tables Vol C Tables 4.2.6.8 and 6.1.1.4'

loop_
_geom_angle_atom_site_label_1
_geom_angle_atom_site_label_2
_geom_angle_atom_site_label_3
_geom_angle
C7 C1 C6 121.05(15)
C7 C1 C2 121.42(14)
C6 C1 C2 117.53(14)
C1 C2 C3 112.28(12)
C11 C3 C10 109.27(15)
C11 C3 C2 109.63(14)
C10 C3 C2 109.46(13)
C11 C3 C4 110.66(14)
C10 C3 C4 109.60(13)
C2 C3 C4 108.20(13)
C5 C4 C3 114.26(13)
C6 C5 C12 118.50(14)
C6 C5 C4 120.72(14)
C12 C5 C4 120.77(14)
C5 C6 C1 122.64(15)
C1 C7 C8 121.64(15)
C1 C7 C9 122.47(15)
C8 C7 C9 115.88(15)
N1 C8 C7 178.7(2)
N2 C9 C7 179.5(2)
C13 C12 C5 126.30(16)
C12 C13 C14 126.07(16)
C19 C14 C15 116.98(15)
C19 C14 C13 119.93(15)
C15 C14 C13 123.06(15)
C16 C15 C14 121.49(16)
C15 C16 C17 120.69(17)
C18 C17 C16 118.44(15)
C18 C17 S 125.34(13)
C16 C17 S 116.21(13)
C17 C18 C19 120.37(16)
C18 C19 C14 122.01(17)
C17 S C20 103.96(10)

loop_
_geom_bond_atom_site_label_1
_geom_bond_atom_site_label_2
_geom_bond_distance
C1 C7 1.362(2)
C1 C6 1.430(2)
C1 C2 1.498(2)
C2 C3 1.531(2)
C3 C11 1.526(2)
C3 C10 1.527(2)
C3 C4 1.532(2)
C4 C5 1.502(2)
C5 C6 1.356(2)
C5 C12 1.450(2)
C7 C8 1.425(2)
C7 C9 1.433(2)
C8 N1 1.142(2)
C9 N2 1.142(2)
C12 C13 1.339(2)
C13 C14 1.460(2)
C14 C19 1.391(2)
C14 C15 1.396(2)
C15 C16 1.378(2)
C16 C17 1.398(2)
C17 C18 1.381(2)
C17 S 1.7590(16)
C18 C19 1.386(2)
C20 S 1.784(2)

loop_
_cod_related_entry_id
_cod_related_entry_database
_cod_related_entry_code
1 ChemSpider 30652522
